data_7227319
loop_
_publ_author_name
'Biyogo, Alex Meye'
'Curti, Christophe'
'El-Kashef, Hussein'
'Khoumeri, Omar'
'Terme, Thierry'
'Vanelle, Patrice'

_publ_section_title
;
 Mn(OAc)3 catalyzed intermolecular oxidative peroxycyclization of
 naphthoquinone
;
_journal_issue 1
_journal_name_full 'RSC Adv.'
_journal_page_first 106
_journal_paper_doi 10.1039/C6RA25138B
_journal_volume 7
_journal_year 2017
_chemical_formula_moiety 'C25 H20 O5'
_chemical_formula_sum 'C25 H20 O5'
_chemical_formula_weight 400.41
_space_group_crystal_system monoclinic
_space_group_IT_number 14
_space_group_name_Hall '-P 2ybc'
_space_group_name_H-M_alt 'P 1 21/c 1'
_symmetry_space_group_name_Hall '-P 2ybc'
_symmetry_space_group_name_H-M 'P 1 21/c 1'
_atom_sites_solution_hydrogens geom
_audit_creation_date 2015-10-23
_audit_creation_method
;
Olex2 1.2
(compiled 2015.09.30 svn.r3233 for OlexSys, GUI svn.r5103)
;
_audit_update_record
;
2016-07-20 deposited with the CCDC.
2016-11-04 downloaded from the CCDC.
;
_cell_angle_alpha 90
_cell_angle_beta 99.4396(10)
_cell_angle_gamma 90
_cell_formula_units_Z 4
_cell_length_a 16.14371(17)
_cell_length_b 7.60048(7)
_cell_length_c 16.42538(17)
_cell_measurement_reflns_used 18885
_cell_measurement_temperature 293
_cell_measurement_theta_max 74.1280
_cell_measurement_theta_min 5.4440
_cell_volume 1988.10(4)
_computing_cell_refinement
;
CrysAlisPro, Agilent Technologies,
Version 1.171.37.35 (release 13-08-2014 CrysAlis171 .NET)
(compiled Aug 13 2014,18:06:01)
;
_computing_data_collection
;
CrysAlisPro, Agilent Technologies,
Version 1.171.37.35 (release 13-08-2014 CrysAlis171 .NET)
(compiled Aug 13 2014,18:06:01)
;
_computing_data_reduction
;
CrysAlisPro, Agilent Technologies,
Version 1.171.37.35 (release 13-08-2014 CrysAlis171 .NET)
(compiled Aug 13 2014,18:06:01)
;
_computing_molecular_graphics 'Olex2 (Dolomanov et al., 2009)'
_computing_publication_material 'Olex2 (Dolomanov et al., 2009)'
_computing_structure_refinement 'ShelXL (Sheldrick, 2015)'
_computing_structure_solution 'ShelXS (Sheldrick, 2008)'
_diffrn_ambient_temperature 293
_diffrn_detector 'CCD plate'
_diffrn_detector_area_resol_mean 5.3048
_diffrn_detector_type AtlasS2
_diffrn_measured_fraction_theta_full 1.000
_diffrn_measured_fraction_theta_max 0.991
_diffrn_measurement_details
;
#__ type_ start__ end____ width___ exp.time_
  1 omega  -95.00  -34.00   1.0000    1.0000
omega____ theta____ kappa____ phi______ frames
    -        0.0000  178.0000  150.0000 61

#__ type_ start__ end____ width___ exp.time_
  2 omega  -37.00   84.00   1.0000    1.0000
omega____ theta____ kappa____ phi______ frames
    -        0.0000   57.0000   60.0000 121

#__ type_ start__ end____ width___ exp.time_
  3 omega    1.00   47.00   1.0000    1.0000
omega____ theta____ kappa____ phi______ frames
    -        0.0000  -99.0000  -60.0000 46

#__ type_ start__ end____ width___ exp.time_
  4 omega  -50.00   27.00   1.0000    1.0000
omega____ theta____ kappa____ phi______ frames
    -      -57.0245   38.0000  150.0000 77

#__ type_ start__ end____ width___ exp.time_
  5 omega -146.00  -79.00   1.0000    1.0000
omega____ theta____ kappa____ phi______ frames
    -      -57.0245  -99.0000  -90.0000 67

#__ type_ start__ end____ width___ exp.time_
  6 omega -146.00  -79.00   1.0000    1.0000
omega____ theta____ kappa____ phi______ frames
    -      -57.0245  -99.0000   30.0000 67

#__ type_ start__ end____ width___ exp.time_
  7 omega  -96.00   -2.00   1.0000    1.0000
omega____ theta____ kappa____ phi______ frames
    -      -57.0245  125.0000  120.0000 94

#__ type_ start__ end____ width___ exp.time_
  8 omega   20.00  141.00   1.0000    1.0000
omega____ theta____ kappa____ phi______ frames
    -       57.0245   57.0000 -150.0000 121

#__ type_ start__ end____ width___ exp.time_
  9 omega   20.00  141.00   1.0000    1.0000
omega____ theta____ kappa____ phi______ frames
    -       57.0245   57.0000  -90.0000 121

#__ type_ start__ end____ width___ exp.time_
 10 omega  -35.00   96.00   1.0000    1.0000
omega____ theta____ kappa____ phi______ frames
    -       57.0245  -77.0000  -30.0000 131

#__ type_ start__ end____ width___ exp.time_
 11 omega   23.00  109.00   1.0000   10.0000
omega____ theta____ kappa____ phi______ frames
    -      114.0489  -94.0000    0.0000 86

#__ type_ start__ end____ width___ exp.time_
 12 omega   28.00  116.00   1.0000   10.0000
omega____ theta____ kappa____ phi______ frames
    -      114.0489 -111.0000  -60.0000 88

#__ type_ start__ end____ width___ exp.time_
 13 omega   28.00   90.00   1.0000   10.0000
omega____ theta____ kappa____ phi______ frames
    -      114.0489  -30.0000  120.0000 62

#__ type_ start__ end____ width___ exp.time_
 14 omega   28.00   90.00   1.0000   10.0000
omega____ theta____ kappa____ phi______ frames
    -      114.0489  -30.0000  150.0000 62

#__ type_ start__ end____ width___ exp.time_
 15 omega   23.00  109.00   1.0000   10.0000
omega____ theta____ kappa____ phi______ frames
    -      114.0489  -94.0000  120.0000 86

#__ type_ start__ end____ width___ exp.time_
 16 omega   28.00   90.00   1.0000   10.0000
omega____ theta____ kappa____ phi______ frames
    -      114.0489  -30.0000   60.0000 62

#__ type_ start__ end____ width___ exp.time_
 17 omega   70.00  178.00   1.0000   10.0000
omega____ theta____ kappa____ phi______ frames
    -      114.0489   30.0000   30.0000 108

#__ type_ start__ end____ width___ exp.time_
 18 omega  100.00  178.00   1.0000   10.0000
omega____ theta____ kappa____ phi______ frames
    -      114.0489  111.0000  -60.0000 78

#__ type_ start__ end____ width___ exp.time_
 19 omega   23.00  109.00   1.0000   10.0000
omega____ theta____ kappa____ phi______ frames
    -      114.0489  -94.0000   30.0000 86

#__ type_ start__ end____ width___ exp.time_
 20 omega   28.00   90.00   1.0000   10.0000
omega____ theta____ kappa____ phi______ frames
    -      114.0489  -30.0000    0.0000 62

#__ type_ start__ end____ width___ exp.time_
 21 omega   28.00   90.00   1.0000   10.0000
omega____ theta____ kappa____ phi______ frames
    -      114.0489  -30.0000  -90.0000 62

#__ type_ start__ end____ width___ exp.time_
 22 omega   23.00  109.00   1.0000   10.0000
omega____ theta____ kappa____ phi______ frames
    -      114.0489  -94.0000  -30.0000 86

#__ type_ start__ end____ width___ exp.time_
 23 omega   28.00   90.00   1.0000   10.0000
omega____ theta____ kappa____ phi______ frames
    -      114.0489  -30.0000 -150.0000 62

#__ type_ start__ end____ width___ exp.time_
 24 omega   23.00  109.00   1.0000   10.0000
omega____ theta____ kappa____ phi______ frames
    -      114.0489  -94.0000   90.0000 86

#__ type_ start__ end____ width___ exp.time_
 25 omega   28.00   90.00   1.0000   10.0000
omega____ theta____ kappa____ phi______ frames
    -      114.0489  -30.0000   90.0000 62

#__ type_ start__ end____ width___ exp.time_
 26 omega   28.00   90.00   1.0000   10.0000
omega____ theta____ kappa____ phi______ frames
    -      114.0489  -30.0000  -30.0000 62

#__ type_ start__ end____ width___ exp.time_
 27 omega   57.00  150.00   1.0000   10.0000
omega____ theta____ kappa____ phi______ frames
    -      114.0489  178.0000  -30.0000 93

#__ type_ start__ end____ width___ exp.time_
 28 omega  -84.00   37.00   1.0000    1.0000
omega____ theta____ kappa____ phi______ frames
    -        0.0000  -57.0000   60.0000 121

#__ type_ start__ end____ width___ exp.time_
 29 omega    1.00   47.00   1.0000    1.0000
omega____ theta____ kappa____ phi______ frames
    -        0.0000  -99.0000 -150.0000 46

#__ type_ start__ end____ width___ exp.time_
 30 omega    1.00   47.00   1.0000    1.0000
omega____ theta____ kappa____ phi______ frames
    -        0.0000  -99.0000  -30.0000 46

#__ type_ start__ end____ width___ exp.time_
 31 omega -149.00  -18.00   1.0000    1.0000
omega____ theta____ kappa____ phi______ frames
    -      -57.0245  -77.0000 -180.0000 131

#__ type_ start__ end____ width___ exp.time_
 32 omega -149.00  -90.00   1.0000    1.0000
omega____ theta____ kappa____ phi______ frames
    -      -57.0245  -77.0000  120.0000 59

#__ type_ start__ end____ width___ exp.time_
 33 omega   94.00  141.00   1.0000    1.0000
omega____ theta____ kappa____ phi______ frames
    -       57.0245  125.0000   30.0000 47

#__ type_ start__ end____ width___ exp.time_
 34 omega   18.00  149.00   1.0000    1.0000
omega____ theta____ kappa____ phi______ frames
    -       57.0245   77.0000  -30.0000 131

#__ type_ start__ end____ width___ exp.time_
 35 omega   18.00  149.00   1.0000    1.0000
omega____ theta____ kappa____ phi______ frames
    -       57.0245   77.0000  120.0000 131

#__ type_ start__ end____ width___ exp.time_
 36 omega   18.00  149.00   1.0000    1.0000
omega____ theta____ kappa____ phi______ frames
    -       57.0245   77.0000  -90.0000 131

#__ type_ start__ end____ width___ exp.time_
 37 omega   94.00  141.00   1.0000    1.0000
omega____ theta____ kappa____ phi______ frames
    -       57.0245  125.0000  -30.0000 47

#__ type_ start__ end____ width___ exp.time_
 38 omega   18.00  149.00   1.0000    1.0000
omega____ theta____ kappa____ phi______ frames
    -       57.0245   77.0000   60.0000 131

#__ type_ start__ end____ width___ exp.time_
 39 omega   20.00  141.00   1.0000    1.0000
omega____ theta____ kappa____ phi______ frames
    -       57.0245   57.0000   60.0000 121
;
_diffrn_measurement_device 'four-circle diffractometer'
_diffrn_measurement_device_type 'SuperNova, Dual, Cu at zero, AtlasS2'
_diffrn_measurement_method '\w scans'
_diffrn_orient_matrix_UB_11 -0.0414733000
_diffrn_orient_matrix_UB_12 -0.1804945000
_diffrn_orient_matrix_UB_13 0.0075834000
_diffrn_orient_matrix_UB_21 -0.0873063000
_diffrn_orient_matrix_UB_22 0.0871542000
_diffrn_orient_matrix_UB_23 -0.0165004000
_diffrn_orient_matrix_UB_31 -0.0041210000
_diffrn_orient_matrix_UB_32 -0.0300706000
_diffrn_orient_matrix_UB_33 -0.0933332000
_diffrn_radiation_monochromator mirror
_diffrn_radiation_probe x-ray
_diffrn_radiation_type CuK\a
_diffrn_radiation_wavelength 1.54184
_diffrn_reflns_av_R_equivalents 0.0422
_diffrn_reflns_av_unetI/netI 0.0201
_diffrn_reflns_Laue_measured_fraction_full 1.000
_diffrn_reflns_Laue_measured_fraction_max 0.991
_diffrn_reflns_limit_h_max 20
_diffrn_reflns_limit_h_min -19
_diffrn_reflns_limit_k_max 9
_diffrn_reflns_limit_k_min -9
_diffrn_reflns_limit_l_max 15
_diffrn_reflns_limit_l_min -20
_diffrn_reflns_number 28457
_diffrn_reflns_point_group_measured_fraction_full 1.000
_diffrn_reflns_point_group_measured_fraction_max 0.991
_diffrn_reflns_theta_full 67.684
_diffrn_reflns_theta_max 74.283
_diffrn_reflns_theta_min 5.460
_diffrn_source 'sealed X-ray tube'
_diffrn_source_type 'SuperNova (Cu) X-ray Source'
_exptl_absorpt_coefficient_mu 0.761
_exptl_absorpt_correction_T_max 1.00000
_exptl_absorpt_correction_T_min 0.93871
_exptl_absorpt_correction_type multi-scan
_exptl_absorpt_process_details
;
CrysAlisPro, Agilent Technologies,
Version 1.171.37.35 (release 13-08-2014 CrysAlis171 .NET)
(compiled Aug 13 2014,18:06:01)
Empirical absorption correction using spherical harmonics,
 implemented in SCALE3 ABSPACK scaling algorithm.
;
_exptl_crystal_colour colourless
_exptl_crystal_colour_primary colourless
_exptl_crystal_density_diffrn 1.338
_exptl_crystal_description prism
_exptl_crystal_F_000 840
_exptl_crystal_size_max 0.3
_exptl_crystal_size_mid 0.18
_exptl_crystal_size_min 0.16
_refine_diff_density_max 0.163
_refine_diff_density_min -0.224
_refine_diff_density_rms 0.048
_refine_ls_extinction_method none
_refine_ls_goodness_of_fit_ref 1.039
_refine_ls_hydrogen_treatment constr
_refine_ls_matrix_type full
_refine_ls_number_parameters 273
_refine_ls_number_reflns 4032
_refine_ls_number_restraints 0
_refine_ls_restrained_S_all 1.039
_refine_ls_R_factor_all 0.0409
_refine_ls_R_factor_gt 0.0385
_refine_ls_shift/su_max 0.000
_refine_ls_shift/su_mean 0.000
_refine_ls_structure_factor_coef Fsqd
_refine_ls_weighting_details 'w=1/[\s^2^(Fo^2^)+(0.0509P)^2^+0.4520P] where P=(Fo^2^+2Fc^2^)/3'
_refine_ls_weighting_scheme calc
_refine_ls_wR_factor_gt 0.1005
_refine_ls_wR_factor_ref 0.1028
_reflns_Friedel_coverage 0.000
_reflns_number_gt 3748
_reflns_number_total 4032
_reflns_threshold_expression 'I > 2\s(I)'
_cod_data_source_file c6ra25138b2.cif
_cod_data_source_block am0118pbis
_cod_database_code 7227319
_shelxl_version_number 2014/6
_chemical_oxdiff_formula 'c25 h20 o5'
_shelx_space_group_comment
;
The symmetry employed for this shelxl refinement is uniquely defined
by the following loop, which should always be used as a source of
symmetry information in preference to the above space-group names.
They are only intended as comments.
;
_reflns_odcompleteness_completeness 99.95
_reflns_odcompleteness_iscentric 1
_reflns_odcompleteness_theta 68.13
_olex2_refinement_description
;
1. Fixed Uiso
 At 1.2 times of:
  All C(H) groups, All C(H,H) groups
 At 1.5 times of:
  All C(H,H,H) groups, All O(H) groups
2.a Secondary CH2 refined with riding coordinates:
 C2(H2A,H2B)
2.b Aromatic/amide H refined with riding coordinates:
 C7(H7), C8(H8), C9(H9), C10(H10), C15(H15), C16(H16), C17(H17), C18(H18),
 C19(H19), C21(H21), C22(H22), C23(H23), C24(H24), C25(H25)
2.c Idealised Me refined as rotating group:
 C13(H13A,H13B,H13C)
2.d Idealised tetrahedral OH refined as rotating group:
 O3(H3)
;
_olex2_submission_special_instructions 'No special instructions were received'

loop_
_space_group_symop_operation_xyz
'x, y, z'
'-x, y+1/2, -z+1/2'
'-x, -y, -z'
'x, -y-1/2, z-1/2'

loop_
_atom_site_label
_atom_site_type_symbol
_atom_site_fract_x
_atom_site_fract_y
_atom_site_fract_z
_atom_site_U_iso_or_equiv
_atom_site_adp_type
_atom_site_occupancy
_atom_site_site_symmetry_order
_atom_site_calc_flag
_atom_site_refinement_flags_posn
O1 O 0.71287(5) -0.09888(10) 0.34143(5) 0.03681(19) Uani 1 1 d .
O2 O 0.77991(5) -0.09608(10) 0.41341(5) 0.03719(19) Uani 1 1 d .
O3 O 0.68867(6) -0.23005(11) 0.49098(6) 0.0463(2) Uani 1 1 d .
H3 H 0.7159 -0.3208 0.5010 0.069 Uiso 1 1 calc GR
O4 O 0.83700(8) -0.24080(13) 0.59075(7) 0.0672(3) Uani 1 1 d .
O5 O 0.72614(6) 0.38922(11) 0.50136(6) 0.0502(2) Uani 1 1 d .
C1 C 0.67678(7) 0.07555(14) 0.33099(7) 0.0340(2) Uani 1 1 d .
C2 C 0.63624(7) 0.11209(15) 0.40774(7) 0.0354(2) Uani 1 1 d .
H2A H 0.5878 0.0359 0.4061 0.042 Uiso 1 1 calc R
H2B H 0.6163 0.2327 0.4053 0.042 Uiso 1 1 calc R
C3 C 0.69511(7) 0.08409(14) 0.49062(7) 0.0350(2) Uani 1 1 d .
C4 C 0.74222(7) -0.09143(14) 0.48703(7) 0.0362(2) Uani 1 1 d .
C5 C 0.82256(8) -0.10544(16) 0.55250(8) 0.0428(3) Uani 1 1 d .
C6 C 0.87855(7) 0.04794(17) 0.56124(7) 0.0406(3) Uani 1 1 d .
C7 C 0.96376(8) 0.0283(2) 0.59349(8) 0.0513(3) Uani 1 1 d .
H7 H 0.9852 -0.0820 0.6100 0.062 Uiso 1 1 calc R
C8 C 1.01567(9) 0.1730(2) 0.60072(10) 0.0603(4) Uani 1 1 d .
H8 H 1.0725 0.1598 0.6213 0.072 Uiso 1 1 calc R
C9 C 0.98416(10) 0.3378(2) 0.57767(10) 0.0627(4) Uani 1 1 d .
H9 H 1.0198 0.4347 0.5830 0.075 Uiso 1 1 calc R
C10 C 0.89965(9) 0.3594(2) 0.54665(9) 0.0535(3) Uani 1 1 d .
H10 H 0.8785 0.4708 0.5319 0.064 Uiso 1 1 calc R
C11 C 0.84655(7) 0.21431(16) 0.53771(7) 0.0397(3) Uani 1 1 d .
C12 C 0.75513(7) 0.24181(15) 0.50797(7) 0.0372(2) Uani 1 1 d .
C13 C 0.64387(9) 0.08239(19) 0.56195(9) 0.0501(3) Uani 1 1 d .
H13A H 0.6029 -0.0101 0.5531 0.075 Uiso 1 1 calc GR
H13B H 0.6160 0.1935 0.5640 0.075 Uiso 1 1 calc GR
H13C H 0.6808 0.0627 0.6132 0.075 Uiso 1 1 calc GR
C14 C 0.61077(7) 0.05565(15) 0.25294(7) 0.0352(2) Uani 1 1 d .
C15 C 0.62660(8) -0.05101(17) 0.18861(7) 0.0414(3) Uani 1 1 d .
H15 H 0.6769 -0.1127 0.1934 0.050 Uiso 1 1 calc R
C16 C 0.56786(8) -0.06599(17) 0.11728(7) 0.0448(3) Uani 1 1 d .
H16 H 0.5784 -0.1397 0.0750 0.054 Uiso 1 1 calc R
C17 C 0.49366(8) 0.02804(17) 0.10864(7) 0.0419(3) Uani 1 1 d .
H17 H 0.4545 0.0181 0.0606 0.050 Uiso 1 1 calc R
C18 C 0.47814(8) 0.13626(17) 0.17135(8) 0.0447(3) Uani 1 1 d .
H18 H 0.4287 0.2011 0.1654 0.054 Uiso 1 1 calc R
C19 C 0.53602(8) 0.14915(17) 0.24357(8) 0.0438(3) Uani 1 1 d .
H19 H 0.5246 0.2212 0.2861 0.053 Uiso 1 1 calc R
C20 C 0.74216(7) 0.20914(15) 0.31258(7) 0.0359(2) Uani 1 1 d .
C21 C 0.81516(8) 0.15383(19) 0.28575(9) 0.0479(3) Uani 1 1 d .
H21 H 0.8260 0.0342 0.2821 0.058 Uiso 1 1 calc R
C22 C 0.87196(9) 0.2755(2) 0.26443(10) 0.0583(4) Uani 1 1 d .
H22 H 0.9209 0.2370 0.2471 0.070 Uiso 1 1 calc R
C23 C 0.85633(10) 0.4531(2) 0.26874(9) 0.0581(4) Uani 1 1 d .
H23 H 0.8948 0.5345 0.2549 0.070 Uiso 1 1 calc R
C24 C 0.78355(11) 0.50917(19) 0.29362(10) 0.0593(4) Uani 1 1 d .
H24 H 0.7724 0.6289 0.2961 0.071 Uiso 1 1 calc R
C25 C 0.72667(9) 0.38796(17) 0.31501(9) 0.0476(3) Uani 1 1 d .
H25 H 0.6773 0.4274 0.3312 0.057 Uiso 1 1 calc R

loop_
_atom_site_aniso_label
_atom_site_aniso_U_11
_atom_site_aniso_U_22
_atom_site_aniso_U_33
_atom_site_aniso_U_23
_atom_site_aniso_U_13
_atom_site_aniso_U_12
O1 0.0383(4) 0.0317(4) 0.0369(4) -0.0054(3) -0.0044(3) 0.0067(3)
O2 0.0331(4) 0.0383(4) 0.0375(4) -0.0041(3) -0.0022(3) 0.0071(3)
O3 0.0475(5) 0.0321(4) 0.0583(5) 0.0037(4) 0.0057(4) -0.0010(4)
O4 0.0840(8) 0.0399(5) 0.0662(7) 0.0073(5) -0.0213(6) 0.0087(5)
O5 0.0551(5) 0.0322(4) 0.0583(6) -0.0073(4) -0.0053(4) 0.0074(4)
C1 0.0323(5) 0.0302(5) 0.0375(6) -0.0035(4) -0.0001(4) 0.0058(4)
C2 0.0313(5) 0.0340(5) 0.0395(6) -0.0026(4) 0.0019(4) 0.0044(4)
C3 0.0361(5) 0.0322(5) 0.0359(6) -0.0021(4) 0.0033(4) 0.0047(4)
C4 0.0386(6) 0.0308(5) 0.0378(6) -0.0014(4) 0.0022(4) 0.0024(4)
C5 0.0502(7) 0.0355(6) 0.0398(6) -0.0026(5) -0.0016(5) 0.0109(5)
C6 0.0398(6) 0.0453(6) 0.0347(6) -0.0055(5) 0.0006(4) 0.0065(5)
C7 0.0439(7) 0.0629(8) 0.0442(7) -0.0059(6) -0.0011(5) 0.0135(6)
C8 0.0362(6) 0.0879(11) 0.0545(8) -0.0079(8) 0.0008(6) 0.0002(7)
C9 0.0481(8) 0.0741(10) 0.0633(9) -0.0015(8) 0.0019(6) -0.0168(7)
C10 0.0510(7) 0.0498(7) 0.0573(8) -0.0001(6) 0.0016(6) -0.0070(6)
C11 0.0402(6) 0.0413(6) 0.0360(6) -0.0039(5) 0.0013(5) 0.0004(5)
C12 0.0431(6) 0.0335(5) 0.0333(5) -0.0040(4) 0.0012(4) 0.0040(5)
C13 0.0551(7) 0.0509(7) 0.0468(7) 0.0004(6) 0.0157(6) 0.0079(6)
C14 0.0341(5) 0.0330(5) 0.0367(6) -0.0009(4) 0.0004(4) 0.0004(4)
C15 0.0413(6) 0.0443(6) 0.0380(6) -0.0013(5) 0.0050(5) 0.0065(5)
C16 0.0548(7) 0.0467(7) 0.0321(6) -0.0026(5) 0.0048(5) 0.0010(5)
C17 0.0443(6) 0.0445(6) 0.0338(6) 0.0055(5) -0.0032(5) -0.0060(5)
C18 0.0376(6) 0.0448(7) 0.0483(7) 0.0012(5) -0.0035(5) 0.0049(5)
C19 0.0404(6) 0.0432(7) 0.0447(7) -0.0095(5) -0.0023(5) 0.0080(5)
C20 0.0355(5) 0.0367(6) 0.0335(5) -0.0022(4) -0.0003(4) 0.0023(4)
C21 0.0436(6) 0.0463(7) 0.0551(8) 0.0037(6) 0.0116(6) 0.0062(5)
C22 0.0456(7) 0.0730(10) 0.0584(9) 0.0070(7) 0.0146(6) -0.0002(7)
C23 0.0649(9) 0.0609(9) 0.0488(8) -0.0012(6) 0.0097(6) -0.0218(7)
C24 0.0833(10) 0.0385(7) 0.0578(8) -0.0057(6) 0.0164(7) -0.0098(7)
C25 0.0542(7) 0.0375(6) 0.0523(7) -0.0047(5) 0.0119(6) 0.0026(5)

loop_
_atom_type_symbol
_atom_type_description
_atom_type_scat_dispersion_real
_atom_type_scat_dispersion_imag
_atom_type_scat_source
C C 0.0181 0.0091 'International Tables Vol C Tables 4.2.6.8 and 6.1.1.4'
H H 0.0000 0.0000 'International Tables Vol C Tables 4.2.6.8 and 6.1.1.4'
O O 0.0492 0.0322 'International Tables Vol C Tables 4.2.6.8 and 6.1.1.4'

loop_
_geom_angle_atom_site_label_1
_geom_angle_atom_site_label_2
_geom_angle_atom_site_label_3
_geom_angle
C1 O1 O2 108.17(7)
C4 O2 O1 108.65(7)
C4 O3 H3 109.5
O1 C1 C2 106.59(9)
O1 C1 C14 102.69(8)
O1 C1 C20 110.73(9)
C14 C1 C2 111.85(9)
C20 C1 C2 116.25(9)
C20 C1 C14 107.90(9)
C1 C2 H2A 108.6
C1 C2 H2B 108.6
C1 C2 C3 114.54(9)
H2A C2 H2B 107.6
C3 C2 H2A 108.6
C3 C2 H2B 108.6
C4 C3 C2 108.79(9)
C12 C3 C2 109.52(9)
C12 C3 C4 112.45(9)
C12 C3 C13 105.43(10)
C13 C3 C2 110.02(10)
C13 C3 C4 110.58(10)
O2 C4 C3 109.41(9)
O2 C4 C5 99.23(9)
O3 C4 O2 112.16(9)
O3 C4 C3 110.14(9)
O3 C4 C5 112.18(10)
C3 C4 C5 113.31(9)
O4 C5 C4 119.24(12)
O4 C5 C6 124.21(12)
C6 C5 C4 116.49(10)
C7 C6 C5 120.26(12)
C11 C6 C5 119.89(10)
C11 C6 C7 119.85(12)
C6 C7 H7 120.2
C8 C7 C6 119.64(14)
C8 C7 H7 120.2
C7 C8 H8 119.7
C7 C8 C9 120.62(13)
C9 C8 H8 119.7
C8 C9 H9 119.8
C8 C9 C10 120.31(14)
C10 C9 H9 119.8
C9 C10 H10 120.1
C9 C10 C11 119.86(14)
C11 C10 H10 120.1
C6 C11 C12 121.26(11)
C10 C11 C6 119.71(12)
C10 C11 C12 118.92(11)
O5 C12 C3 118.79(10)
O5 C12 C11 120.37(11)
C11 C12 C3 120.72(10)
C3 C13 H13A 109.5
C3 C13 H13B 109.5
C3 C13 H13C 109.5
H13A C13 H13B 109.5
H13A C13 H13C 109.5
H13B C13 H13C 109.5
C15 C14 C1 120.27(10)
C19 C14 C1 120.97(10)
C19 C14 C15 118.70(11)
C14 C15 H15 119.8
C16 C15 C14 120.36(11)
C16 C15 H15 119.8
C15 C16 H16 119.8
C17 C16 C15 120.37(11)
C17 C16 H16 119.8
C16 C17 H17 120.2
C18 C17 C16 119.64(11)
C18 C17 H17 120.2
C17 C18 H18 119.9
C17 C18 C19 120.23(11)
C19 C18 H18 119.9
C14 C19 C18 120.67(11)
C14 C19 H19 119.7
C18 C19 H19 119.7
C21 C20 C1 120.69(11)
C25 C20 C1 120.82(11)
C25 C20 C21 118.23(12)
C20 C21 H21 119.7
C22 C21 C20 120.57(13)
C22 C21 H21 119.7
C21 C22 H22 119.8
C23 C22 C21 120.42(14)
C23 C22 H22 119.8
C22 C23 H23 120.3
C24 C23 C22 119.48(14)
C24 C23 H23 120.3
C23 C24 H24 119.9
C23 C24 C25 120.25(14)
C25 C24 H24 119.9
C20 C25 C24 121.02(13)
C20 C25 H25 119.5
C24 C25 H25 119.5

loop_
_geom_bond_atom_site_label_1
_geom_bond_atom_site_label_2
_geom_bond_distance
O1 O2 1.4662(10)
O1 C1 1.4470(12)
O2 C4 1.4405(14)
O3 H3 0.8200
O3 C4 1.3711(14)
O4 C5 1.2081(16)
O5 C12 1.2122(14)
C1 C2 1.5379(16)
C1 C14 1.5343(14)
C1 C20 1.5301(16)
C2 H2A 0.9700
C2 H2B 0.9700
C2 C3 1.5419(15)
C3 C4 1.5414(15)
C3 C12 1.5383(16)
C3 C13 1.5410(17)
C4 C5 1.5468(16)
C5 C6 1.4677(18)
C6 C7 1.3986(17)
C6 C11 1.3963(17)
C7 H7 0.9300
C7 C8 1.376(2)
C8 H8 0.9300
C8 C9 1.381(3)
C9 H9 0.9300
C9 C10 1.385(2)
C10 H10 0.9300
C10 C11 1.3896(18)
C11 C12 1.4914(16)
C13 H13A 0.9600
C13 H13B 0.9600
C13 H13C 0.9600
C14 C15 1.3884(16)
C14 C19 1.3870(16)
C15 H15 0.9300
C15 C16 1.3859(17)
C16 H16 0.9300
C16 C17 1.3821(18)
C17 H17 0.9300
C17 C18 1.3729(19)
C18 H18 0.9300
C18 C19 1.3879(17)
C19 H19 0.9300
C20 C21 1.3893(17)
C20 C25 1.3837(17)
C21 H21 0.9300
C21 C22 1.387(2)
C22 H22 0.9300
C22 C23 1.377(2)
C23 H23 0.9300
C23 C24 1.374(2)
C24 H24 0.9300
C24 C25 1.386(2)
C25 H25 0.9300
